data_1551482
loop_
_publ_author_name
'Patrick Kissel'
'Daniel J. Murray'
'William J. Wulftange'
'Vincent J. Catalano'
'Benjamin T. King'

_publ_section_title
;
 A nanoporous two-dimensional polymer by single-crystal-to-single-crystal
 photopolymerization
;
_journal_name_full 'Nature Chemistry'
_journal_page_first 774
_journal_page_last 778
_journal_paper_doi 10.1038/nchem.2008
_journal_volume 6
_journal_year 2014
_chemical_formula_sum 'C44 H14 F12'
_chemical_formula_weight 770.55
_space_group_crystal_system triclinic
_space_group_IT_number 2
_space_group_name_Hall '-P 1'
_space_group_name_H-M_alt 'P -1'
_atom_sites_solution_hydrogens geom
_cell_angle_alpha 94.340(3)
_cell_angle_beta 93.101(4)
_cell_angle_gamma 96.984(4)
_cell_formula_units_Z 2
_cell_length_a 9.014(2)
_cell_length_b 14.577(3)
_cell_length_c 15.651(4)
_cell_measurement_reflns_used 1967
_cell_measurement_temperature 100(2)
_cell_measurement_theta_max 19.53
_cell_measurement_theta_min 2.28
_cell_volume 2031.2(8)
_computing_cell_refinement 'Bruker SAINT'
_computing_data_collection 'Bruker APEX2'
_computing_data_reduction 'Bruker SAINT'
_computing_molecular_graphics 'Bruker SHELXTL'
_computing_publication_material 'Bruker SHELXTL'
_computing_structure_refinement 'SHELXL-2014 (Sheldrick, 2014)'
_computing_structure_solution 'SHELXS-97 (Sheldrick 2008)'
_diffrn_ambient_temperature 100(2)
_diffrn_measured_fraction_theta_full 0.719
_diffrn_measured_fraction_theta_max 0.998
_diffrn_measurement_device_type 'Bruker APEX-II CCD'
_diffrn_measurement_method '\f and \w scans'
_diffrn_radiation_type MoK\a
_diffrn_radiation_wavelength 0.71073
_diffrn_reflns_av_R_equivalents 0.1389
_diffrn_reflns_av_unetI/netI 0.1071
_diffrn_reflns_Laue_measured_fraction_full 0.719
_diffrn_reflns_Laue_measured_fraction_max 0.998
_diffrn_reflns_limit_h_max 9
_diffrn_reflns_limit_h_min -9
_diffrn_reflns_limit_k_max 15
_diffrn_reflns_limit_k_min -15
_diffrn_reflns_limit_l_max 16
_diffrn_reflns_limit_l_min -16
_diffrn_reflns_number 25001
_diffrn_reflns_point_group_measured_fraction_full 0.719
_diffrn_reflns_point_group_measured_fraction_max 0.998
_diffrn_reflns_theta_full 25.242
_diffrn_reflns_theta_max 22.499
_diffrn_reflns_theta_min 1.843
_exptl_absorpt_coefficient_mu 0.112
_exptl_absorpt_correction_T_max 0.996
_exptl_absorpt_correction_T_min 0.977
_exptl_absorpt_correction_type multi-scan
_exptl_crystal_colour colorless
_exptl_crystal_density_diffrn 1.260
_exptl_crystal_description prism
_exptl_crystal_F_000 772
_exptl_crystal_size_max 0.208
_exptl_crystal_size_mid 0.097
_exptl_crystal_size_min 0.038
_refine_diff_density_max 1.049
_refine_diff_density_min -0.369
_refine_diff_density_rms 0.124
_refine_ls_extinction_coef .
_refine_ls_extinction_method none
_refine_ls_goodness_of_fit_ref 1.012
_refine_ls_hydrogen_treatment constr
_refine_ls_matrix_type full
_refine_ls_number_parameters 505
_refine_ls_number_reflns 5295
_refine_ls_number_restraints 0
_refine_ls_restrained_S_all 1.012
_refine_ls_R_factor_all 0.1629
_refine_ls_R_factor_gt 0.0882
_refine_ls_shift/su_max 0.000
_refine_ls_shift/su_mean 0.000
_refine_ls_structure_factor_coef Fsqd
_refine_ls_weighting_details 'w=1/[\s^2^(Fo^2^)+(0.1700P)^2^] where P=(Fo^2^+2Fc^2^)/3'
_refine_ls_weighting_scheme calc
_refine_ls_wR_factor_gt 0.2433
_refine_ls_wR_factor_ref 0.2789
_reflns_Friedel_coverage 0.000
_reflns_Friedel_fraction_full .
_reflns_Friedel_fraction_max .
_reflns_number_gt 2840
_reflns_number_total 5295
_reflns_threshold_expression 'I > 2\s(I)'
_cod_data_source_file nchem.2008-s5.cif
_cod_data_source_block nosolv
_cod_original_cell_volume 2031.3(8)
_cod_database_code 1551482
_shelx_space_group_comment
; 
The symmetry employed for this shelxl refinement is uniquely defined 
by the following loop, which should always be used as a source of 
symmetry information in preference to the above space-group names. 
They are only intended as comments. 
;
_shelx_estimated_absorpt_t_min 0.977
_shelx_estimated_absorpt_t_max 0.996
_shelxl_version_number 2014-1

loop_
_space_group_symop_operation_xyz
'x, y, z'
'-x, -y, -z'

loop_
_atom_site_label
_atom_site_type_symbol
_atom_site_fract_x
_atom_site_fract_y
_atom_site_fract_z
_atom_site_U_iso_or_equiv
_atom_site_adp_type
_atom_site_occupancy
_atom_site_site_symmetry_order
_atom_site_calc_flag
_atom_site_refinement_flags_posn
_atom_site_refinement_flags_adp
_atom_site_refinement_flags_occupancy
_atom_site_disorder_assembly
_atom_site_disorder_group
C1 C 0.9817(7) 0.8598(4) 0.1625(4) 0.0195(15) Uani 1 1 d . . . . .
H1 H 1.0701 0.8962 0.1398 0.023 Uiso 1 1 calc R U . . .
C2 C 0.9884(7) 0.8633(4) 0.2604(4) 0.0262(17) Uani 1 1 d . . . . .
C3 C 1.0920(7) 0.9191(5) 0.3160(4) 0.0287(17) Uani 1 1 d . . . . .
H3 H 1.1795 0.9506 0.2951 0.034 Uiso 1 1 calc R U . . .
C4 C 1.0664(7) 0.9286(5) 0.4032(4) 0.0288(17) Uani 1 1 d . . . . .
C5 C 1.1603(8) 0.9981(5) 0.4658(4) 0.0334(18) Uani 1 1 d . . . . .
H5 H 1.2621 1.0098 0.4434 0.040 Uiso 1 1 calc R U . . .
C6 C 1.1778(8) 0.9571(5) 0.5508(4) 0.0318(18) Uani 1 1 d . . . . .
C7 C 1.3085(8) 0.9639(5) 0.6009(5) 0.041(2) Uani 1 1 d . . . . .
C8 C 1.3173(9) 0.9217(6) 0.6766(5) 0.042(2) Uani 1 1 d . . . . .
C9 C 1.1942(10) 0.8745(6) 0.7061(5) 0.044(2) Uani 1 1 d . . . . .
C10 C 1.0599(9) 0.8685(5) 0.6573(5) 0.040(2) Uani 1 1 d . . . . .
C11 C 1.0522(8) 0.9087(5) 0.5800(5) 0.0336(19) Uani 1 1 d . . . . .
C12 C 0.9066(8) 0.9047(5) 0.5259(4) 0.0362(19) Uani 1 1 d . . . . .
H12 H 0.8319 0.8546 0.5439 0.043 Uiso 1 1 calc R U . . .
C13 C 0.9419(8) 0.8818(5) 0.4327(4) 0.0314(18) Uani 1 1 d . . . . .
C14 C 0.8393(7) 0.8204(5) 0.3777(4) 0.0289(17) Uani 1 1 d . . . . .
H14 H 0.7563 0.7852 0.3996 0.035 Uiso 1 1 calc R U . . .
C15 C 0.8625(7) 0.8130(4) 0.2915(4) 0.0244(16) Uani 1 1 d . . . . .
C16 C 0.7517(7) 0.7642(4) 0.2204(4) 0.0229(16) Uani 1 1 d . . . . .
H16 H 0.6633 0.7274 0.2427 0.027 Uiso 1 1 calc R U . . .
C17 C 0.7098(7) 0.8446(4) 0.1703(4) 0.0212(16) Uani 1 1 d . . . . .
C18 C 0.5682(7) 0.8682(4) 0.1531(4) 0.0225(16) Uani 1 1 d . . . . .
H18 H 0.4835 0.8338 0.1742 0.027 Uiso 1 1 calc R U . . .
C19 C 0.5502(7) 0.9421(4) 0.1051(4) 0.0226(16) Uani 1 1 d . . . . .
C20 C 0.3979(7) 0.9661(4) 0.0779(4) 0.0250(16) Uani 1 1 d . . . . .
H20 H 0.3223 0.9373 0.1156 0.030 Uiso 1 1 calc R U . . .
C21 C 0.4011(7) 1.0711(4) 0.0877(4) 0.0208(16) Uani 1 1 d . . . . .
C22 C 0.2889(7) 1.1147(4) 0.1177(4) 0.0233(16) Uani 1 1 d . . . . .
C23 C 0.2930(7) 1.2107(5) 0.1213(4) 0.0291(17) Uani 1 1 d . . . . .
C24 C 0.4156(8) 1.2623(4) 0.0949(5) 0.0308(18) Uani 1 1 d . . . . .
C25 C 0.5303(7) 1.2187(5) 0.0637(4) 0.0270(17) Uani 1 1 d . . . . .
C26 C 0.5269(7) 1.1232(5) 0.0588(4) 0.0255(17) Uani 1 1 d . . . . .
C27 C 0.6467(7) 1.0732(4) 0.0212(4) 0.0245(16) Uani 1 1 d . . . . .
H27 H 0.7410 1.1174 0.0230 0.029 Uiso 1 1 calc R U . . .
C28 C 0.6733(7) 0.9955(4) 0.0766(4) 0.0227(16) Uani 1 1 d . . . . .
C29 C 0.8172(7) 0.9721(4) 0.0949(4) 0.0214(16) Uani 1 1 d . . . . .
H29 H 0.9025 1.0085 0.0766 0.026 Uiso 1 1 calc R U . . .
C30 C 0.8341(7) 0.8957(4) 0.1398(4) 0.0204(15) Uani 1 1 d . . . . .
C31 C 0.9562(7) 0.7598(4) 0.1265(4) 0.0204(15) Uani 1 1 d . . . . .
C32 C 1.0335(7) 0.7222(4) 0.0612(4) 0.0243(16) Uani 1 1 d . . . . .
H32 H 1.1167 0.7577 0.0396 0.029 Uiso 1 1 calc R U . . .
C33 C 0.9867(7) 0.6306(4) 0.0273(4) 0.0268(17) Uani 1 1 d . . . . .
C34 C 1.0589(7) 0.5873(4) -0.0483(4) 0.0269(17) Uani 1 1 d . . . . .
H34 H 1.1139 0.6384 -0.0778 0.032 Uiso 1 1 calc R U . . .
C35 C 0.9340(8) 0.5387(5) -0.1098(5) 0.0307(18) Uani 1 1 d . . . . .
C36 C 0.9295(9) 0.5471(5) -0.1971(5) 0.043(2) Uani 1 1 d . . . . .
C37 C 0.8081(10) 0.5032(7) -0.2489(5) 0.059(3) Uani 1 1 d . . . . .
C38 C 0.6969(9) 0.4521(6) -0.2155(6) 0.059(3) Uani 1 1 d . . . . .
C39 C 0.6994(8) 0.4421(5) -0.1287(5) 0.0385(19) Uani 1 1 d . . . . .
C40 C 0.8164(7) 0.4860(4) -0.0754(4) 0.0293(18) Uani 1 1 d . . . . .
C41 C 0.8243(7) 0.4806(4) 0.0209(4) 0.0263(17) Uani 1 1 d . . . . .
H41 H 0.7230 0.4570 0.0391 0.032 Uiso 1 1 calc R U . . .
C42 C 0.8697(7) 0.5789(4) 0.0611(4) 0.0250(17) Uani 1 1 d . . . . .
C43 C 0.7918(7) 0.6160(4) 0.1268(4) 0.0253(17) Uani 1 1 d . . . . .
H43 H 0.7109 0.5797 0.1497 0.030 Uiso 1 1 calc R U . . .
C44 C 0.8351(7) 0.7070(4) 0.1578(4) 0.0229(16) Uani 1 1 d . . . . .
F1 F 1.4349(5) 1.0126(3) 0.5764(3) 0.0508(13) Uani 1 1 d . . . . .
F2 F 1.4526(5) 0.9272(3) 0.7225(3) 0.0598(14) Uani 1 1 d . . . . .
F3 F 1.2004(5) 0.8324(3) 0.7793(3) 0.0578(14) Uani 1 1 d . . . . .
F4 F 0.9367(5) 0.8234(3) 0.6874(3) 0.0522(13) Uani 1 1 d . . . . .
F5 F 0.1640(4) 1.0662(2) 0.1444(2) 0.0324(10) Uani 1 1 d . . . . .
F6 F 0.1783(4) 1.2518(3) 0.1510(3) 0.0418(11) Uani 1 1 d . . . . .
F7 F 0.4227(4) 1.3551(3) 0.0972(3) 0.0437(12) Uani 1 1 d . . . . .
F8 F 0.6485(4) 1.2713(2) 0.0355(3) 0.0358(11) Uani 1 1 d . . . . .
F9 F 1.0416(5) 0.5990(3) -0.2323(3) 0.0552(13) Uani 1 1 d . . . . .
F10 F 0.8023(7) 0.5169(5) -0.3348(3) 0.102(2) Uani 1 1 d . . . . .
F11 F 0.5736(6) 0.4129(5) -0.2671(3) 0.098(2) Uani 1 1 d . . . . .
F12 F 0.5816(4) 0.3918(3) -0.0982(3) 0.0510(12) Uani 1 1 d . . . . .

loop_
_atom_site_aniso_label
_atom_site_aniso_U_11
_atom_site_aniso_U_22
_atom_site_aniso_U_33
_atom_site_aniso_U_23
_atom_site_aniso_U_13
_atom_site_aniso_U_12
C1 0.018(3) 0.013(3) 0.024(4) -0.012(3) -0.008(3) 0.001(3)
C2 0.026(4) 0.021(4) 0.030(4) -0.005(3) -0.002(3) 0.001(3)
C3 0.017(4) 0.031(4) 0.035(5) -0.001(4) -0.010(3) -0.002(3)
C4 0.020(4) 0.033(4) 0.030(4) -0.009(3) -0.006(3) -0.002(3)
C5 0.026(4) 0.039(5) 0.032(5) -0.011(4) 0.002(3) 0.000(3)
C6 0.032(4) 0.037(4) 0.024(4) -0.012(3) -0.010(4) 0.005(4)
C7 0.035(5) 0.044(5) 0.039(5) -0.017(4) 0.003(4) 0.000(4)
C8 0.048(5) 0.051(5) 0.024(5) -0.018(4) -0.013(4) 0.013(4)
C9 0.059(6) 0.042(5) 0.031(5) -0.009(4) -0.008(4) 0.017(4)
C10 0.048(5) 0.038(5) 0.030(5) -0.015(4) 0.002(4) -0.004(4)
C11 0.043(5) 0.029(4) 0.026(5) -0.016(4) -0.004(4) 0.006(4)
C12 0.032(4) 0.041(5) 0.030(4) -0.007(4) -0.006(3) -0.012(3)
C13 0.030(4) 0.038(5) 0.023(4) -0.009(3) -0.007(3) 0.003(4)
C14 0.023(4) 0.032(4) 0.028(4) -0.006(3) 0.002(3) -0.005(3)
C15 0.026(4) 0.023(4) 0.024(4) -0.003(3) -0.004(3) 0.009(3)
C16 0.014(3) 0.020(4) 0.030(4) -0.012(3) -0.004(3) -0.002(3)
C17 0.024(4) 0.016(4) 0.020(4) -0.008(3) -0.008(3) -0.002(3)
C18 0.016(4) 0.017(4) 0.030(4) -0.015(3) 0.000(3) -0.003(3)
C19 0.025(4) 0.016(4) 0.026(4) -0.009(3) -0.006(3) 0.006(3)
C20 0.024(4) 0.023(4) 0.027(4) -0.003(3) -0.002(3) 0.002(3)
C21 0.013(4) 0.017(4) 0.028(4) -0.012(3) -0.008(3) -0.003(3)
C22 0.016(4) 0.025(4) 0.025(4) 0.002(3) -0.003(3) -0.008(3)
C23 0.024(4) 0.025(4) 0.039(5) -0.007(3) 0.004(3) 0.010(3)
C24 0.038(5) 0.010(4) 0.043(5) -0.006(3) -0.007(4) 0.004(3)
C25 0.021(4) 0.020(4) 0.036(4) -0.007(3) -0.003(3) -0.004(3)
C26 0.020(4) 0.031(4) 0.022(4) -0.006(3) -0.009(3) 0.000(3)
C27 0.022(4) 0.019(4) 0.030(4) -0.003(3) -0.008(3) -0.003(3)
C28 0.015(4) 0.024(4) 0.026(4) -0.008(3) -0.007(3) -0.002(3)
C29 0.019(4) 0.018(4) 0.022(4) -0.010(3) 0.001(3) -0.008(3)
C30 0.024(4) 0.012(3) 0.022(4) -0.008(3) -0.006(3) -0.004(3)
C31 0.019(4) 0.016(4) 0.024(4) -0.004(3) -0.010(3) 0.001(3)
C32 0.017(4) 0.023(4) 0.030(4) -0.008(3) -0.005(3) -0.001(3)
C33 0.021(4) 0.025(4) 0.033(4) -0.007(3) -0.002(3) 0.002(3)
C34 0.020(4) 0.020(4) 0.038(4) -0.011(3) 0.003(3) -0.003(3)
C35 0.032(4) 0.027(4) 0.032(5) -0.005(3) -0.002(3) 0.005(3)
C36 0.040(5) 0.049(5) 0.035(5) -0.010(4) 0.002(4) -0.011(4)
C37 0.055(6) 0.083(7) 0.031(5) -0.002(5) -0.009(4) -0.015(5)
C38 0.043(5) 0.073(7) 0.047(6) -0.009(5) -0.018(4) -0.029(5)
C39 0.026(4) 0.034(4) 0.050(6) -0.002(4) -0.007(4) -0.008(4)
C40 0.025(4) 0.022(4) 0.037(5) -0.011(3) -0.008(3) 0.003(3)
C41 0.019(4) 0.017(4) 0.039(4) -0.009(3) -0.006(3) -0.001(3)
C42 0.019(4) 0.020(4) 0.034(4) -0.007(3) -0.001(3) 0.000(3)
C43 0.018(4) 0.013(4) 0.044(5) -0.004(3) 0.002(3) 0.000(3)
C44 0.016(4) 0.028(4) 0.024(4) -0.005(3) -0.007(3) 0.007(3)
F1 0.035(3) 0.079(3) 0.034(3) -0.018(2) -0.008(2) 0.006(2)
F2 0.055(3) 0.079(4) 0.042(3) -0.020(2) -0.028(2) 0.028(3)
F3 0.093(4) 0.042(3) 0.036(3) -0.001(2) -0.021(2) 0.012(3)
F4 0.074(3) 0.046(3) 0.032(3) -0.003(2) -0.002(2) -0.007(2)
F5 0.027(2) 0.023(2) 0.045(3) -0.0054(19) 0.0010(18) 0.0004(18)
F6 0.034(2) 0.028(2) 0.063(3) -0.010(2) 0.008(2) 0.0071(19)
F7 0.041(3) 0.020(2) 0.069(3) -0.005(2) 0.008(2) 0.0033(19)
F8 0.032(2) 0.022(2) 0.051(3) -0.0031(19) 0.003(2) -0.0038(18)
F9 0.059(3) 0.062(3) 0.038(3) -0.003(2) -0.001(2) -0.015(3)
F10 0.105(5) 0.142(6) 0.039(3) 0.009(3) -0.021(3) -0.049(4)
F11 0.077(4) 0.138(5) 0.056(3) 0.000(3) -0.040(3) -0.051(4)
F12 0.034(3) 0.052(3) 0.060(3) 0.000(2) -0.013(2) -0.018(2)

loop_
_atom_type_symbol
_atom_type_description
_atom_type_scat_dispersion_real
_atom_type_scat_dispersion_imag
_atom_type_scat_source
C C 0.0033 0.0016 'International Tables Vol C Tables 4.2.6.8 and 6.1.1.4'
H H 0.0000 0.0000 'International Tables Vol C Tables 4.2.6.8 and 6.1.1.4'
F F 0.0171 0.0103 'International Tables Vol C Tables 4.2.6.8 and 6.1.1.4'

loop_
_geom_angle_atom_site_label_1
_geom_angle_atom_site_label_2
_geom_angle_atom_site_label_3
_geom_angle
_geom_angle_site_symmetry_1
_geom_angle_site_symmetry_3
C31 C1 C30 103.6(5) . .
C31 C1 C2 108.9(5) . .
C30 C1 C2 103.5(5) . .
C31 C1 H1 113.3 . .
C30 C1 H1 113.3 . .
C2 C1 H1 113.3 . .
C3 C2 C15 120.7(6) . .
C3 C2 C1 126.0(6) . .
C15 C2 C1 112.7(5) . .
C2 C3 C4 119.1(6) . .
C2 C3 H3 120.4 . .
C4 C3 H3 120.4 . .
C13 C4 C3 119.9(6) . .
C13 C4 C5 117.0(6) . .
C3 C4 C5 122.7(6) . .
C4 C5 C6 109.2(6) . .
C4 C5 C12 111.7(6) . 2_776
C6 C5 C12 112.7(5) . 2_776
C4 C5 H5 107.7 . .
C6 C5 H5 107.7 . .
C12 C5 H5 107.7 2_776 .
C7 C6 C11 117.7(7) . .
C7 C6 C5 125.1(7) . .
C11 C6 C5 117.2(6) . .
F1 C7 C6 120.3(7) . .
F1 C7 C8 117.9(7) . .
C6 C7 C8 121.9(8) . .
C9 C8 F2 119.5(8) . .
C9 C8 C7 120.9(7) . .
F2 C8 C7 119.6(8) . .
F3 C9 C8 121.9(7) . .
F3 C9 C10 120.0(8) . .
C8 C9 C10 118.1(8) . .
F4 C10 C11 120.9(7) . .
F4 C10 C9 118.2(7) . .
C11 C10 C9 120.9(8) . .
C6 C11 C10 120.5(7) . .
C6 C11 C12 117.3(7) . .
C10 C11 C12 122.2(7) . .
C11 C12 C13 106.8(6) . .
C11 C12 C5 111.6(5) . 2_776
C13 C12 C5 109.6(6) . 2_776
C11 C12 H12 109.6 . .
C13 C12 H12 109.6 . .
C5 C12 H12 109.6 2_776 .
C4 C13 C14 121.7(6) . .
C4 C13 C12 118.1(6) . .
C14 C13 C12 120.0(6) . .
C15 C14 C13 118.2(6) . .
C15 C14 H14 120.9 . .
C13 C14 H14 120.9 . .
C14 C15 C2 120.2(6) . .
C14 C15 C16 126.0(6) . .
C2 C15 C16 113.3(6) . .
C44 C16 C15 109.2(5) . .
C44 C16 C17 104.6(5) . .
C15 C16 C17 102.8(5) . .
C44 C16 H16 113.1 . .
C15 C16 H16 113.1 . .
C17 C16 H16 113.1 . .
C18 C17 C30 120.1(6) . .
C18 C17 C16 127.3(6) . .
C30 C17 C16 112.6(5) . .
C19 C18 C17 119.6(6) . .
C19 C18 H18 120.2 . .
C17 C18 H18 120.2 . .
C18 C19 C28 120.9(6) . .
C18 C19 C20 122.1(6) . .
C28 C19 C20 117.0(6) . .
C19 C20 C21 108.9(5) . .
C19 C20 C27 109.9(5) . 2_675
C21 C20 C27 110.3(5) . 2_675
C19 C20 H20 109.2 . .
C21 C20 H20 109.2 . .
C27 C20 H20 109.2 2_675 .
C22 C21 C26 119.5(6) . .
C22 C21 C20 124.1(6) . .
C26 C21 C20 116.3(5) . .
C21 C22 F5 121.1(6) . .
C21 C22 C23 122.2(6) . .
F5 C22 C23 116.7(6) . .
F6 C23 C24 120.5(6) . .
F6 C23 C22 120.5(6) . .
C24 C23 C22 118.9(6) . .
F7 C24 C23 120.4(6) . .
F7 C24 C25 120.1(6) . .
C23 C24 C25 119.4(6) . .
F8 C25 C24 118.2(6) . .
F8 C25 C26 119.5(6) . .
C24 C25 C26 122.2(6) . .
C25 C26 C21 117.7(6) . .
C25 C26 C27 123.5(6) . .
C21 C26 C27 118.7(6) . .
C26 C27 C28 108.0(5) . .
C26 C27 C20 111.8(5) . 2_675
C28 C27 C20 111.2(5) . 2_675
C26 C27 H27 108.6 . .
C28 C27 H27 108.6 . .
C20 C27 H27 108.6 2_675 .
C19 C28 C29 119.3(6) . .
C19 C28 C27 118.7(5) . .
C29 C28 C27 121.9(6) . .
C30 C29 C28 119.5(6) . .
C30 C29 H29 120.2 . .
C28 C29 H29 120.2 . .
C29 C30 C17 120.4(6) . .
C29 C30 C1 125.9(6) . .
C17 C30 C1 113.7(6) . .
C32 C31 C44 120.1(6) . .
C32 C31 C1 124.9(6) . .
C44 C31 C1 114.7(5) . .
C31 C32 C33 118.8(6) . .
C31 C32 H32 120.6 . .
C33 C32 H32 120.6 . .
C42 C33 C32 120.0(6) . .
C42 C33 C34 118.3(6) . .
C32 C33 C34 121.6(6) . .
C35 C34 C33 107.2(5) . .
C35 C34 C41 112.2(5) . 2_765
C33 C34 C41 113.1(6) . 2_765
C35 C34 H34 108.1 . .
C33 C34 H34 108.1 . .
C41 C34 H34 108.1 2_765 .
C36 C35 C40 119.3(7) . .
C36 C35 C34 123.1(7) . .
C40 C35 C34 117.6(6) . .
F9 C36 C35 120.6(6) . .
F9 C36 C37 119.8(7) . .
C35 C36 C37 119.6(8) . .
C38 C37 F10 120.8(7) . .
C38 C37 C36 120.7(8) . .
F10 C37 C36 118.4(8) . .
C37 C38 F11 120.0(8) . .
C37 C38 C39 120.7(7) . .
F11 C38 C39 119.2(8) . .
F12 C39 C40 121.7(7) . .
F12 C39 C38 118.1(6) . .
C40 C39 C38 120.1(7) . .
C39 C40 C35 119.5(7) . .
C39 C40 C41 123.0(7) . .
C35 C40 C41 117.5(6) . .
C40 C41 C42 106.7(5) . .
C40 C41 C34 110.5(5) . 2_765
C42 C41 C34 111.7(5) . 2_765
C40 C41 H41 109.3 . .
C42 C41 H41 109.3 . .
C34 C41 H41 109.3 2_765 .
C33 C42 C43 121.6(6) . .
C33 C42 C41 117.2(6) . .
C43 C42 C41 121.2(6) . .
C44 C43 C42 118.1(6) . .
C44 C43 H43 120.9 . .
C42 C43 H43 120.9 . .
C43 C44 C31 121.3(6) . .
C43 C44 C16 126.1(6) . .
C31 C44 C16 112.2(5) . .

loop_
_geom_bond_atom_site_label_1
_geom_bond_atom_site_label_2
_geom_bond_distance
_geom_bond_site_symmetry_2
C1 C31 1.508(8) .
C1 C30 1.522(8) .
C1 C2 1.527(9) .
C1 H1 1.0000 .
C2 C3 1.381(9) .
C2 C15 1.405(9) .
C3 C4 1.397(9) .
C3 H3 0.9500 .
C4 C13 1.362(9) .
C4 C5 1.502(9) .
C5 C6 1.508(10) .
C5 C12 1.605(10) 2_776
C5 H5 1.0000 .
C6 C7 1.368(10) .
C6 C11 1.378(10) .
C7 F1 1.356(8) .
C7 C8 1.379(11) .
C8 C9 1.355(11) .
C8 F2 1.372(8) .
C9 F3 1.341(9) .
C9 C10 1.386(11) .
C10 F4 1.347(8) .
C10 C11 1.385(10) .
C11 C12 1.515(10) .
C12 C13 1.530(9) .
C12 C5 1.605(10) 2_776
C12 H12 1.0000 .
C13 C14 1.412(9) .
C14 C15 1.374(9) .
C14 H14 0.9500 .
C15 C16 1.526(9) .
C16 C44 1.525(9) .
C16 C17 1.532(9) .
C16 H16 1.0000 .
C17 C18 1.380(8) .
C17 C30 1.396(9) .
C18 C19 1.379(9) .
C18 H18 0.9500 .
C19 C28 1.391(9) .
C19 C20 1.504(9) .
C20 C21 1.523(8) .
C20 C27 1.623(9) 2_675
C20 H20 1.0000 .
C21 C22 1.345(9) .
C21 C26 1.402(9) .
C22 F5 1.358(7) .
C22 C23 1.393(9) .
C23 F6 1.343(7) .
C23 C24 1.361(9) .
C24 F7 1.344(7) .
C24 C25 1.371(9) .
C25 F8 1.349(7) .
C25 C26 1.384(9) .
C26 C27 1.497(9) .
C27 C28 1.511(9) .
C27 C20 1.623(9) 2_675
C27 H27 1.0000 .
C28 C29 1.401(9) .
C29 C30 1.379(9) .
C29 H29 0.9500 .
C31 C32 1.385(9) .
C31 C44 1.391(9) .
C32 C33 1.405(9) .
C32 H32 0.9500 .
C33 C42 1.375(9) .
C33 C34 1.514(9) .
C34 C35 1.511(9) .
C34 C41 1.594(9) 2_765
C34 H34 1.0000 .
C35 C36 1.379(10) .
C35 C40 1.390(9) .
C36 F9 1.354(8) .
C36 C37 1.386(11) .
C37 C38 1.329(11) .
C37 F10 1.373(9) .
C38 F11 1.375(8) .
C38 C39 1.376(11) .
C39 F12 1.347(8) .
C39 C40 1.371(9) .
C40 C41 1.513(9) .
C41 C42 1.520(8) .
C41 C34 1.594(9) 2_765
C41 H41 1.0000 .
C42 C43 1.388(9) .
C43 C44 1.380(8) .
C43 H43 0.9500 .

loop_
_geom_torsion_atom_site_label_1
_geom_torsion_atom_site_label_2
_geom_torsion_atom_site_label_3
_geom_torsion_atom_site_label_4
_geom_torsion
_geom_torsion_site_symmetry_1
_geom_torsion_site_symmetry_2
_geom_torsion_site_symmetry_3
_geom_torsion_site_symmetry_4
C31 C1 C2 C3 135.3(7) . . . .
C30 C1 C2 C3 -114.9(7) . . . .
C31 C1 C2 C15 -53.8(7) . . . .
C30 C1 C2 C15 56.0(6) . . . .
C15 C2 C3 C4 -3.1(10) . . . .
C1 C2 C3 C4 167.1(6) . . . .
C2 C3 C4 C13 1.2(10) . . . .
C2 C3 C4 C5 -170.7(6) . . . .
C13 C4 C5 C6 43.7(8) . . . .
C3 C4 C5 C6 -144.1(6) . . . .
C13 C4 C5 C12 -81.7(8) . . . 2_776
C3 C4 C5 C12 90.4(8) . . . 2_776
C4 C5 C6 C7 136.8(7) . . . .
C12 C5 C6 C7 -98.4(8) 2_776 . . .
C4 C5 C6 C11 -43.1(8) . . . .
C12 C5 C6 C11 81.8(7) 2_776 . . .
C11 C6 C7 F1 -178.5(6) . . . .
C5 C6 C7 F1 1.7(10) . . . .
C11 C6 C7 C8 2.2(10) . . . .
C5 C6 C7 C8 -177.6(7) . . . .
F1 C7 C8 C9 177.9(6) . . . .
C6 C7 C8 C9 -2.8(11) . . . .
F1 C7 C8 F2 -2.3(10) . . . .
C6 C7 C8 F2 177.1(6) . . . .
F2 C8 C9 F3 -0.3(11) . . . .
C7 C8 C9 F3 179.5(6) . . . .
F2 C8 C9 C10 -178.6(6) . . . .
C7 C8 C9 C10 1.2(11) . . . .
F3 C9 C10 F4 3.1(10) . . . .
C8 C9 C10 F4 -178.6(6) . . . .
F3 C9 C10 C11 -177.6(6) . . . .
C8 C9 C10 C11 0.7(11) . . . .
C7 C6 C11 C10 -0.2(10) . . . .
C5 C6 C11 C10 179.6(6) . . . .
C7 C6 C11 C12 177.6(6) . . . .
C5 C6 C11 C12 -2.6(9) . . . .
F4 C10 C11 C6 178.0(6) . . . .
C9 C10 C11 C6 -1.2(11) . . . .
F4 C10 C11 C12 0.3(10) . . . .
C9 C10 C11 C12 -178.9(7) . . . .
C6 C11 C12 C13 45.8(8) . . . .
C10 C11 C12 C13 -136.4(7) . . . .
C6 C11 C12 C5 -74.0(8) . . . 2_776
C10 C11 C12 C5 103.8(8) . . . 2_776
C3 C4 C13 C14 2.4(11) . . . .
C5 C4 C13 C14 174.8(6) . . . .
C3 C4 C13 C12 -171.4(6) . . . .
C5 C4 C13 C12 1.0(10) . . . .
C11 C12 C13 C4 -45.4(9) . . . .
C5 C12 C13 C4 75.6(8) 2_776 . . .
C11 C12 C13 C14 140.7(7) . . . .
C5 C12 C13 C14 -98.3(7) 2_776 . . .
C4 C13 C14 C15 -4.1(10) . . . .
C12 C13 C14 C15 169.6(6) . . . .
C13 C14 C15 C2 2.1(10) . . . .
C13 C14 C15 C16 -168.8(6) . . . .
C3 C2 C15 C14 1.5(10) . . . .
C1 C2 C15 C14 -170.0(6) . . . .
C3 C2 C15 C16 173.4(6) . . . .
C1 C2 C15 C16 2.0(8) . . . .
C14 C15 C16 C44 -136.7(7) . . . .
C2 C15 C16 C44 51.8(7) . . . .
C14 C15 C16 C17 112.6(7) . . . .
C2 C15 C16 C17 -58.8(7) . . . .
C44 C16 C17 C18 122.4(6) . . . .
C15 C16 C17 C18 -123.5(6) . . . .
C44 C16 C17 C30 -56.7(6) . . . .
C15 C16 C17 C30 57.4(6) . . . .
C30 C17 C18 C19 0.5(9) . . . .
C16 C17 C18 C19 -178.6(6) . . . .
C17 C18 C19 C28 -2.6(9) . . . .
C17 C18 C19 C20 174.7(6) . . . .
C18 C19 C20 C21 138.9(6) . . . .
C28 C19 C20 C21 -43.6(7) . . . .
C18 C19 C20 C27 -100.1(7) . . . 2_675
C28 C19 C20 C27 77.3(7) . . . 2_675
C19 C20 C21 C22 -139.8(6) . . . .
C27 C20 C21 C22 99.5(7) 2_675 . . .
C19 C20 C21 C26 43.7(7) . . . .
C27 C20 C21 C26 -77.0(7) 2_675 . . .
C26 C21 C22 F5 178.6(5) . . . .
C20 C21 C22 F5 2.2(9) . . . .
C26 C21 C22 C23 -0.1(10) . . . .
C20 C21 C22 C23 -176.5(6) . . . .
C21 C22 C23 F6 179.5(6) . . . .
F5 C22 C23 F6 0.7(9) . . . .
C21 C22 C23 C24 -1.0(10) . . . .
F5 C22 C23 C24 -179.7(6) . . . .
F6 C23 C24 F7 -0.8(10) . . . .
C22 C23 C24 F7 179.7(6) . . . .
F6 C23 C24 C25 -179.1(6) . . . .
C22 C23 C24 C25 1.4(10) . . . .
F7 C24 C25 F8 -0.3(10) . . . .
C23 C24 C25 F8 178.0(6) . . . .
F7 C24 C25 C26 -179.0(6) . . . .
C23 C24 C25 C26 -0.7(10) . . . .
F8 C25 C26 C21 -179.1(6) . . . .
C24 C25 C26 C21 -0.5(10) . . . .
F8 C25 C26 C27 -1.7(10) . . . .
C24 C25 C26 C27 176.9(6) . . . .
C22 C21 C26 C25 0.9(9) . . . .
C20 C21 C26 C25 177.5(6) . . . .
C22 C21 C26 C27 -176.7(6) . . . .
C20 C21 C26 C27 0.0(8) . . . .
C25 C26 C27 C28 139.8(6) . . . .
C21 C26 C27 C28 -42.8(7) . . . .
C25 C26 C27 C20 -97.5(7) . . . 2_675
C21 C26 C27 C20 79.9(7) . . . 2_675
C18 C19 C28 C29 1.9(9) . . . .
C20 C19 C28 C29 -175.5(5) . . . .
C18 C19 C28 C27 177.5(6) . . . .
C20 C19 C28 C27 0.1(8) . . . .
C26 C27 C28 C19 43.1(7) . . . .
C20 C27 C28 C19 -79.9(7) 2_675 . . .
C26 C27 C28 C29 -141.4(6) . . . .
C20 C27 C28 C29 95.6(7) 2_675 . . .
C19 C28 C29 C30 0.9(9) . . . .
C27 C28 C29 C30 -174.6(5) . . . .
C28 C29 C30 C17 -3.0(9) . . . .
C28 C29 C30 C1 178.3(6) . . . .
C18 C17 C30 C29 2.3(9) . . . .
C16 C17 C30 C29 -178.5(5) . . . .
C18 C17 C30 C1 -178.8(5) . . . .
C16 C17 C30 C1 0.4(7) . . . .
C31 C1 C30 C29 -125.2(6) . . . .
C2 C1 C30 C29 121.1(7) . . . .
C31 C1 C30 C17 56.0(7) . . . .
C2 C1 C30 C17 -57.7(6) . . . .
C30 C1 C31 C32 115.8(7) . . . .
C2 C1 C31 C32 -134.4(6) . . . .
C30 C1 C31 C44 -57.6(7) . . . .
C2 C1 C31 C44 52.1(7) . . . .
C44 C31 C32 C33 0.3(9) . . . .
C1 C31 C32 C33 -172.8(6) . . . .
C31 C32 C33 C42 -2.3(10) . . . .
C31 C32 C33 C34 175.7(6) . . . .
C42 C33 C34 C35 43.8(8) . . . .
C32 C33 C34 C35 -134.2(6) . . . .
C42 C33 C34 C41 -80.3(7) . . . 2_765
C32 C33 C34 C41 101.6(7) . . . 2_765
C33 C34 C35 C36 133.7(7) . . . .
C41 C34 C35 C36 -101.6(8) 2_765 . . .
C33 C34 C35 C40 -44.0(8) . . . .
C41 C34 C35 C40 80.7(7) 2_765 . . .
C40 C35 C36 F9 179.1(6) . . . .
C34 C35 C36 F9 1.5(11) . . . .
C40 C35 C36 C37 0.1(11) . . . .
C34 C35 C36 C37 -177.5(7) . . . .
F9 C36 C37 C38 -179.9(8) . . . .
C35 C36 C37 C38 -0.9(14) . . . .
F9 C36 C37 F10 -2.6(13) . . . .
C35 C36 C37 F10 176.4(8) . . . .
F10 C37 C38 F11 -0.5(15) . . . .
C36 C37 C38 F11 176.7(8) . . . .
F10 C37 C38 C39 -176.8(8) . . . .
C36 C37 C38 C39 0.4(15) . . . .
C37 C38 C39 F12 178.1(8) . . . .
F11 C38 C39 F12 1.8(12) . . . .
C37 C38 C39 C40 0.9(14) . . . .
F11 C38 C39 C40 -175.5(7) . . . .
F12 C39 C40 C35 -178.7(6) . . . .
C38 C39 C40 C35 -1.6(11) . . . .
F12 C39 C40 C41 0.9(11) . . . .
C38 C39 C40 C41 178.1(7) . . . .
C36 C35 C40 C39 1.1(10) . . . .
C34 C35 C40 C39 178.8(6) . . . .
C36 C35 C40 C41 -178.6(6) . . . .
C34 C35 C40 C41 -0.8(9) . . . .
C39 C40 C41 C42 -133.7(7) . . . .
C35 C40 C41 C42 45.9(7) . . . .
C39 C40 C41 C34 104.6(7) . . . 2_765
C35 C40 C41 C34 -75.8(7) . . . 2_765
C32 C33 C42 C43 2.2(10) . . . .
C34 C33 C42 C43 -175.8(6) . . . .
C32 C33 C42 C41 179.6(6) . . . .
C34 C33 C42 C41 1.5(9) . . . .
C40 C41 C42 C33 -46.3(7) . . . .
C34 C41 C42 C33 74.6(8) 2_765 . . .
C40 C41 C42 C43 131.0(6) . . . .
C34 C41 C42 C43 -108.1(7) 2_765 . . .
C33 C42 C43 C44 -0.1(10) . . . .
C41 C42 C43 C44 -177.3(6) . . . .
C42 C43 C44 C31 -2.0(9) . . . .
C42 C43 C44 C16 171.1(6) . . . .
C32 C31 C44 C43 1.9(9) . . . .
C1 C31 C44 C43 175.7(6) . . . .
C32 C31 C44 C16 -172.0(5) . . . .
C1 C31 C44 C16 1.7(7) . . . .
C15 C16 C44 C43 132.4(7) . . . .
C17 C16 C44 C43 -118.1(7) . . . .
C15 C16 C44 C31 -54.0(7) . . . .
C17 C16 C44 C31 55.5(6) . . . .
